data_4320306
loop_
_publ_author_name
'Jean-Pierre Costes'
'Fran\,coise Dahan'
'Franck Nicod\`eme'

_publ_contact_author
;
        Dr Jean-Pierre Costes
        Laboratoire de Chimie de Coordination du CNRS
        205 Route de Narbonne
        31077 Toulouse Cedex 4
        France
;
_publ_contact_author_email costes@lcctoul.lcc-toulouse.fr
_publ_contact_author_fax '(33) 0561553003'
_publ_contact_author_phone '(33) 0561333152'
_publ_section_title
;
 A Trinuclear Gadolinium Complex: Structure and Magnetic Properties
;
_journal_name_full 'Inorganic Chemistry'
_journal_page_first 5285
_journal_page_last 5287
_journal_paper_doi 10.1021/ic0103704
_journal_volume 40
_journal_year 2001
_chemical_formula_sum 'C24 H39 Gd3 N4 O31'
_chemical_formula_weight 1351.34
_chemical_name_common
;
[Tri-(3-methoxysalicylaldehydato)-di-m3-hydroxo-tetraaquo-1kO,2kO,3k2O=20
-di-(h2-nitrato)-trigadolinium(3+)]dinitrato-tetrahydrate.
;
_chemical_name_systematic
;
  ?
;
_space_group_IT_number 19
_symmetry_cell_setting orthorhombic
_symmetry_space_group_name_Hall 'P 2ac 2ab'
_symmetry_space_group_name_H-M 'P 21 21 21'
_atom_sites_solution_hydrogens geom
_atom_sites_solution_primary direct
_atom_sites_solution_secondary difmap
_audit_creation_method SHELXL-97
_cell_angle_alpha 90.00
_cell_angle_beta 90.00
_cell_angle_gamma 90.00
_cell_formula_units_Z 4
_cell_length_a 12.2260(11)
_cell_length_b 17.8750(12)
_cell_length_c 19.1095(17)
_cell_measurement_reflns_used 25
_cell_measurement_temperature 293(2)
_cell_measurement_theta_max 20.4
_cell_measurement_theta_min 12.0
_cell_volume 4176.2(6)
_computing_cell_refinement CAD4-EXPRESS
_computing_data_collection CAD4-EXPRESS
_computing_data_reduction 'MolEN (Fair, 1990)'
_computing_molecular_graphics 'ZORTEP (Zolnai, 1996)'
_computing_structure_refinement 'SHELXL-97 (Sheldrick, 1997)'
_computing_structure_solution 'SHELXS-97 (Sheldrick, 1990)'
_diffrn_ambient_temperature 293(2)
_diffrn_measured_fraction_theta_full 1.000
_diffrn_measured_fraction_theta_max 1.000
_diffrn_measurement_device_type 'Enraf-Nonius CAD4'
_diffrn_measurement_method \w-2\q
_diffrn_radiation_monochromator graphite
_diffrn_radiation_source 'fine-focus sealed tube'
_diffrn_radiation_type MoK\a
_diffrn_radiation_wavelength 0.71073
_diffrn_reflns_av_R_equivalents 0.0235
_diffrn_reflns_av_sigmaI/netI 0.0373
_diffrn_reflns_limit_h_max 15
_diffrn_reflns_limit_h_min 0
_diffrn_reflns_limit_k_max 22
_diffrn_reflns_limit_k_min -22
_diffrn_reflns_limit_l_max 24
_diffrn_reflns_limit_l_min 0
_diffrn_reflns_number 9778
_diffrn_reflns_theta_full 26.98
_diffrn_reflns_theta_max 26.98
_diffrn_reflns_theta_min 1.56
_diffrn_standards_decay_% -1.3
_diffrn_standards_interval_time 120
_diffrn_standards_number 3
_exptl_absorpt_coefficient_mu 4.816
_exptl_absorpt_correction_T_max 0.9996
_exptl_absorpt_correction_T_min 0.7774
_exptl_absorpt_correction_type Psi-scans
_exptl_crystal_colour Oranged-yellow
_exptl_crystal_density_diffrn 2.149
_exptl_crystal_density_meas 2.14
_exptl_crystal_density_method flottation
_exptl_crystal_description Plate
_exptl_crystal_F_000 2604
_exptl_crystal_size_max 0.30
_exptl_crystal_size_mid 0.25
_exptl_crystal_size_min 0.15
_refine_diff_density_max 0.935
_refine_diff_density_min -0.502
_refine_diff_density_rms 0.090
_refine_ls_abs_structure_details 'Flack H D (1983), Acta Cryst. A39, 876-881'
_refine_ls_abs_structure_Flack -0.017(11)
_refine_ls_extinction_method none
_refine_ls_goodness_of_fit_ref 0.945
_refine_ls_hydrogen_treatment mixed
_refine_ls_matrix_type full
_refine_ls_number_parameters 607
_refine_ls_number_reflns 9102
_refine_ls_number_restraints 0
_refine_ls_restrained_S_all 0.945
_refine_ls_R_factor_all 0.0407
_refine_ls_R_factor_gt 0.0265
_refine_ls_shift/su_max 0.086
_refine_ls_shift/su_mean 0.005
_refine_ls_structure_factor_coef Fsqd
_refine_ls_weighting_details 'w=1/[\s^2^(Fo^2^)+(0.0245P)^2^+0.0000P] where P=(Fo^2^+2Fc^2^)/3'
_refine_ls_weighting_scheme calc
_refine_ls_wR_factor_gt 0.0520
_refine_ls_wR_factor_ref 0.0552
_reflns_number_gt 6789
_reflns_number_total 9102
_reflns_threshold_expression >2sigma(I)
_cod_data_source_file ic0103704.cif
_cod_data_source_block (Gd3)
_cod_depositor_comments
;
The following automatic conversions were performed:

'_symmetry_cell_setting' value 'Orthorhombic' changed to
'orthorhombic' according to the built-in table from CIF Core
dictionary named 'cif_core.dic' version 2.4.1 from 2010-06-29.

Automatic conversion script
Id: cif_fix_values 1646 2011-03-28 12:23:43Z adriana 

The following automatic conversions were performed:

'_refine_ls_weighting_scheme' value 'calc
w=1/[\s^2^(Fo^2^)+(0.0245P)^2^+0.0000P] where P=(Fo^2^+2Fc^2^)/3' was
changed to 'calc'. New tag '_refine_ls_weighting_details' was
created. The value of the new tag was set to
'w=1/[\s^2^(Fo^2^)+(0.0245P)^2^+0.0000P] where P=(Fo^2^+2Fc^2^)/3'.

Automatic conversion script
Id: cif_fix_values 3143 2015-03-26 13:38:13Z robertas 
;
_cod_database_code 4320306

loop_
_symmetry_equiv_pos_as_xyz
'x, y, z'
'-x+1/2, -y, z+1/2'
'-x, y+1/2, -z+1/2'
'x+1/2, -y+1/2, -z'

loop_
_atom_site_label
_atom_site_type_symbol
_atom_site_fract_x
_atom_site_fract_y
_atom_site_fract_z
_atom_site_U_iso_or_equiv
_atom_site_adp_type
_atom_site_occupancy
_atom_site_calc_flag
_atom_site_refinement_flags
_atom_site_disorder_assembly
_atom_site_disorder_group
Gd1 Gd 0.24304(3) 0.598576(16) 0.584107(15) 0.03270(7) Uani 1 d . . .
Gd2 Gd 0.32334(2) 0.407690(15) 0.597028(15) 0.03090(7) Uani 1 d . . .
Gd3 Gd 0.50740(3) 0.552602(16) 0.649171(15) 0.03002(7) Uani 1 d . . .
O1 O 0.3946(3) 0.52239(19) 0.5540(2) 0.0274(9) Uani 1 d . . .
H1 H 0.4243 0.5246 0.5064 0.030 Uiso 1 calc R . .
O2 O 0.3240(3) 0.5172(2) 0.6705(2) 0.0307(9) Uani 1 d . . .
H2 H 0.2951 0.5152 0.7183 0.034 Uiso 1 calc R . .
O3 O 0.0656(4) 0.6193(3) 0.5389(3) 0.0544(13) Uani 1 d . . .
O4 O 0.1673(4) 0.4793(2) 0.5723(2) 0.0378(10) Uani 1 d . . .
O5 O 0.2204(4) 0.7384(2) 0.6077(3) 0.0502(13) Uani 1 d . . .
O6 O 0.3958(4) 0.6584(2) 0.6334(2) 0.0408(11) Uani 1 d . . .
O7 O 0.3078(5) 0.6762(3) 0.4848(2) 0.0531(13) Uani 1 d . . .
O8 O 0.2348(5) 0.5750(3) 0.4498(3) 0.0565(13) Uani 1 d . . .
O9 O 0.2969(6) 0.6534(3) 0.3732(3) 0.0746(19) Uani 1 d . . .
O10 O 0.1499(4) 0.3342(2) 0.5686(2) 0.0467(13) Uani 1 d . . .
O11 O 0.3821(4) 0.2856(2) 0.6258(3) 0.0499(13) Uani 1 d . . .
O12 O 0.4997(4) 0.4210(2) 0.6454(2) 0.0353(9) Uani 1 d . . .
O13 O 0.2904(4) 0.3974(3) 0.4667(3) 0.0568(13) Uani 1 d . . .
O14 O 0.4472(5) 0.3618(3) 0.5015(3) 0.0597(15) Uani 1 d . . .
O15 O 0.4105(5) 0.3599(3) 0.3913(3) 0.0679(16) Uani 1 d . . .
O16 O 0.6844(5) 0.4830(3) 0.6743(3) 0.0547(14) Uani 1 d . . .
O17 O 0.6117(4) 0.6576(3) 0.6807(3) 0.0507(13) Uani 1 d . . .
O18 O 0.1315(4) 0.6097(3) 0.6867(3) 0.0574(14) Uani 1 d . . .
H18A H 0.119(5) 0.5570(18) 0.701(4) 0.063 Uiso 1 d . . .
H18B H 0.059(3) 0.631(3) 0.699(4) 0.063 Uiso 1 d . . .
O19 O 0.2397(5) 0.3731(3) 0.7053(3) 0.0536(13) Uani 1 d . . .
H19A H 0.190(5) 0.330(2) 0.706(4) 0.059 Uiso 1 d . . .
H19B H 0.204(5) 0.417(2) 0.727(3) 0.059 Uiso 1 d . . .
O20 O 0.5059(5) 0.5591(3) 0.7730(2) 0.0458(11) Uani 1 d . . .
H20A H 0.452(4) 0.561(4) 0.812(3) 0.050 Uiso 1 d . . .
H20B H 0.573(3) 0.586(3) 0.785(3) 0.050 Uiso 1 d . . .
O21 O 0.6186(4) 0.5817(3) 0.5548(2) 0.0501(13) Uani 1 d . . .
H21A H 0.684(4) 0.610(3) 0.548(3) 0.055 Uiso 1 d . . .
H21B H 0.600(5) 0.560(3) 0.510(2) 0.055 Uiso 1 d . . .
N1 N 0.2810(6) 0.6357(3) 0.4323(3) 0.0540(17) Uani 1 d . . .
N2 N 0.3844(6) 0.3724(3) 0.4506(3) 0.0471(15) Uani 1 d . . .
C1 C 0.0761(5) 0.4522(4) 0.5470(3) 0.0397(15) Uani 1 d . . .
C2 C 0.0583(6) 0.3738(4) 0.5450(4) 0.052(2) Uani 1 d . . .
C3 C -0.0370(7) 0.3434(5) 0.5227(5) 0.068(3) Uani 1 d . . .
H3 H -0.0455 0.2917 0.5229 0.075 Uiso 1 calc R . .
C4 C -0.1191(8) 0.3870(6) 0.5004(5) 0.081(3) Uani 1 d . . .
H4 H -0.1853 0.3656 0.4871 0.089 Uiso 1 calc R . .
C5 C -0.1052(7) 0.4641(5) 0.4971(4) 0.065(2) Uani 1 d . . .
H5 H -0.1605 0.4935 0.4782 0.071 Uiso 1 calc R . .
C6 C -0.0107(7) 0.4982(5) 0.5216(4) 0.0542(19) Uani 1 d . . .
C7 C -0.0084(7) 0.5760(4) 0.5198(4) 0.055(2) Uani 1 d . . .
H7 H -0.0708 0.5989 0.5019 0.061 Uiso 1 calc R . .
C8 C 0.5803(6) 0.3725(4) 0.6552(4) 0.0409(16) Uani 1 d . . .
C9 C 0.6860(6) 0.4043(4) 0.6699(3) 0.0472(17) Uani 1 d . . .
C10 C 0.7725(6) 0.3610(5) 0.6821(4) 0.059(2) Uani 1 d . . .
H10 H 0.8391 0.3836 0.6927 0.065 Uiso 1 calc R . .
C11 C 0.7674(7) 0.2828(4) 0.6797(4) 0.062(2) Uani 1 d . . .
H11 H 0.8290 0.2532 0.6864 0.068 Uiso 1 calc R . .
C12 C 0.6648(7) 0.2519(4) 0.6666(4) 0.060(2) Uani 1 d . . .
H12 H 0.6565 0.2002 0.6676 0.066 Uiso 1 calc R . .
C13 C 0.5733(6) 0.2972(4) 0.6520(4) 0.0471(17) Uani 1 d . . .
C14 C 0.4736(6) 0.2554(4) 0.6384(4) 0.052(2) Uani 1 d . . .
H14 H 0.4773 0.2034 0.6391 0.057 Uiso 1 calc R . .
C15 C 0.4072(6) 0.7307(3) 0.6411(4) 0.0422(17) Uani 1 d . . .
C16 C 0.3147(7) 0.7781(4) 0.6285(4) 0.0481(18) Uani 1 d . . .
C17 C 0.3188(7) 0.8537(4) 0.6361(4) 0.057(2) Uani 1 d . . .
H17 H 0.2574 0.8829 0.6273 0.063 Uiso 1 calc R . .
C18 C 0.4177(7) 0.8869(4) 0.6577(4) 0.059(2) Uani 1 d . . .
H18 H 0.4222 0.9385 0.6634 0.065 Uiso 1 calc R . .
C19 C 0.5044(9) 0.8441(4) 0.6697(4) 0.059(2) Uani 1 d . . .
H19 H 0.5693 0.8668 0.6838 0.065 Uiso 1 calc R . .
C20 C 0.5023(7) 0.7681(3) 0.6622(3) 0.0451(16) Uani 1 d . . .
C21 C 0.5996(6) 0.7267(4) 0.6811(4) 0.0450(18) Uani 1 d . . .
H21 H 0.6598 0.7548 0.6949 0.050 Uiso 1 calc R . .
C22 C 0.1215(6) 0.7795(4) 0.5994(5) 0.066(2) Uani 1 d . . .
H22A H 0.0632 0.7458 0.5877 0.072 Uiso 1 calc R . .
H22B H 0.1303 0.8156 0.5627 0.072 Uiso 1 calc R . .
H22C H 0.1044 0.8048 0.6424 0.072 Uiso 1 calc R . .
C23 C 0.1432(7) 0.2547(4) 0.5627(5) 0.072(3) Uani 1 d . . .
H23A H 0.2090 0.2326 0.5807 0.079 Uiso 1 calc R . .
H23B H 0.1343 0.2411 0.5145 0.079 Uiso 1 calc R . .
H23C H 0.0817 0.2370 0.5892 0.079 Uiso 1 calc R . .
C24 C 0.7868(6) 0.5178(5) 0.6815(4) 0.058(2) Uani 1 d . . .
H24A H 0.7772 0.5711 0.6830 0.064 Uiso 1 calc R . .
H24B H 0.8323 0.5048 0.6425 0.064 Uiso 1 calc R . .
H24C H 0.8208 0.5013 0.7241 0.064 Uiso 1 calc R . .
N3 N 0.5737(5) 0.5108(3) 0.3923(3) 0.0509(15) Uani 1 d . . .
O22 O 0.4819(5) 0.5312(3) 0.4148(3) 0.0639(14) Uani 1 d . . .
O23 O 0.6502(5) 0.5022(3) 0.4328(3) 0.0688(16) Uani 1 d . . .
O24 O 0.5858(6) 0.5029(4) 0.3293(3) 0.088(2) Uani 1 d . . .
N4 N 0.9113(5) 0.7237(4) 0.7397(3) 0.0496(15) Uani 1 d . . .
O25 O 0.8168(5) 0.7273(3) 0.7652(3) 0.0575(13) Uani 1 d . . .
O26 O 0.9836(5) 0.7665(3) 0.7543(3) 0.0775(18) Uani 1 d . . .
O27 O 0.9290(5) 0.6717(3) 0.6955(3) 0.0649(15) Uani 1 d . . .
O28 O 0.6985(5) 0.6002(3) 0.8292(3) 0.0646(14) Uani 1 d . . .
H28A H 0.751(5) 0.634(3) 0.806(4) 0.071 Uiso 1 d . . .
H28B H 0.737(5) 0.556(3) 0.848(4) 0.071 Uiso 1 d . . .
O29 O 0.7927(5) 0.6752(3) 0.5666(3) 0.0586(15) Uani 1 d . . .
H29A H 0.819(6) 0.723(2) 0.550(3) 0.064 Uiso 1 d . . .
H29B H 0.830(6) 0.663(4) 0.609(2) 0.064 Uiso 1 d . . .
O30 O 0.3230(6) 0.5337(3) 0.8507(3) 0.0798(18) Uani 1 d . . .
H30A H 0.320(7) 0.487(2) 0.875(3) 0.088 Uiso 1 d . . .
H30B H 0.331(7) 0.578(2) 0.879(3) 0.088 Uiso 1 d . . .
O31 O 0.1249(6) 0.4890(4) 0.7725(3) 0.083(2) Uani 1 d . . .
H31A H 0.178(5) 0.487(5) 0.810(3) 0.091 Uiso 1 d . . .
H31B H 0.074(6) 0.447(4) 0.782(4) 0.091 Uiso 1 d . . .

loop_
_atom_site_aniso_label
_atom_site_aniso_U_11
_atom_site_aniso_U_22
_atom_site_aniso_U_33
_atom_site_aniso_U_23
_atom_site_aniso_U_13
_atom_site_aniso_U_12
Gd1 0.03279(16) 0.02604(13) 0.03927(16) -0.00078(13) -0.00188(14) 0.00659(14)
Gd2 0.03257(16) 0.02227(12) 0.03787(16) 0.00075(13) -0.00004(14) 0.00049(13)
Gd3 0.03034(16) 0.03065(13) 0.02907(14) 0.00154(12) -0.00242(14) -0.00314(14)
O1 0.030(2) 0.0211(18) 0.031(2) 0.0019(16) 0.0028(18) -0.0011(17)
O2 0.027(2) 0.031(2) 0.033(2) -0.0004(17) -0.0004(19) -0.0021(19)
O3 0.048(3) 0.049(3) 0.067(3) -0.003(2) -0.013(3) 0.019(2)
O4 0.034(2) 0.035(2) 0.044(3) 0.0038(18) -0.008(2) -0.002(2)
O5 0.055(3) 0.033(2) 0.062(3) 0.004(2) 0.000(3) 0.017(2)
O6 0.050(3) 0.024(2) 0.048(3) 0.0010(19) -0.002(2) -0.007(2)
O7 0.075(4) 0.048(3) 0.036(3) 0.001(2) -0.002(3) -0.004(3)
O8 0.064(4) 0.056(3) 0.049(3) 0.000(2) -0.001(3) 0.000(3)
O9 0.108(5) 0.069(4) 0.047(3) 0.014(3) -0.003(3) 0.012(4)
O10 0.055(3) 0.029(2) 0.056(3) -0.007(2) -0.008(2) -0.016(2)
O11 0.053(3) 0.023(2) 0.074(4) 0.001(2) -0.003(3) 0.001(2)
O12 0.029(2) 0.037(2) 0.040(2) -0.0001(17) 0.000(2) 0.005(2)
O13 0.056(3) 0.059(3) 0.055(3) -0.015(3) -0.001(2) 0.008(3)
O14 0.066(4) 0.065(3) 0.049(3) -0.011(3) 0.005(3) 0.023(3)
O15 0.092(4) 0.066(3) 0.046(3) -0.018(3) 0.014(3) 0.014(3)
O16 0.041(3) 0.065(3) 0.057(3) -0.001(3) -0.010(3) -0.015(3)
O17 0.046(3) 0.050(3) 0.055(3) 0.006(2) -0.012(3) -0.013(2)
O18 0.047(3) 0.057(3) 0.068(3) 0.004(3) 0.027(3) 0.026(3)
O19 0.066(4) 0.043(3) 0.052(3) 0.003(2) 0.021(3) -0.012(3)
O20 0.051(3) 0.054(3) 0.032(2) -0.004(2) 0.002(2) 0.002(3)
O21 0.044(3) 0.068(3) 0.038(3) 0.005(2) 0.002(2) -0.017(3)
N1 0.068(5) 0.045(3) 0.049(4) 0.006(3) -0.007(3) 0.011(3)
N2 0.067(5) 0.033(3) 0.042(4) -0.007(3) 0.007(3) -0.004(3)
C1 0.031(4) 0.054(4) 0.034(3) -0.015(3) 0.004(3) -0.019(3)
C2 0.041(4) 0.066(5) 0.049(5) -0.007(4) -0.014(4) -0.017(4)
C3 0.056(6) 0.063(5) 0.085(7) -0.011(5) -0.018(5) -0.010(4)
C4 0.071(7) 0.092(8) 0.081(7) -0.010(5) -0.013(5) -0.035(6)
C5 0.046(5) 0.094(7) 0.054(5) -0.006(5) -0.019(4) -0.005(5)
C6 0.032(4) 0.080(5) 0.051(4) -0.010(4) 0.006(4) 0.011(4)
C7 0.029(4) 0.084(6) 0.053(4) -0.008(4) -0.006(4) 0.007(4)
C8 0.034(4) 0.052(4) 0.037(4) -0.001(3) 0.001(3) 0.002(3)
C9 0.058(5) 0.048(4) 0.036(3) -0.005(3) -0.007(3) 0.015(4)
C10 0.033(4) 0.076(5) 0.068(5) -0.013(4) -0.020(4) 0.014(4)
C11 0.059(6) 0.055(4) 0.072(5) 0.005(4) -0.001(4) 0.040(4)
C12 0.054(5) 0.043(4) 0.083(6) -0.002(4) -0.004(5) 0.011(4)
C13 0.049(4) 0.038(4) 0.054(4) 0.004(3) 0.008(4) 0.012(3)
C14 0.051(5) 0.046(4) 0.059(5) 0.008(3) 0.002(4) 0.013(3)
C15 0.060(5) 0.024(3) 0.042(4) 0.001(3) -0.007(4) 0.005(3)
C16 0.071(5) 0.031(3) 0.042(4) -0.004(3) 0.002(4) -0.002(4)
C17 0.075(6) 0.026(3) 0.070(5) -0.001(3) 0.014(5) 0.015(4)
C18 0.067(5) 0.027(3) 0.082(6) -0.006(4) 0.007(5) -0.004(4)
C19 0.078(6) 0.044(4) 0.055(5) -0.004(3) -0.003(5) -0.027(5)
C20 0.056(4) 0.037(3) 0.042(4) -0.004(3) -0.002(4) -0.004(4)
C21 0.054(5) 0.033(3) 0.048(4) -0.002(3) 0.000(4) -0.017(3)
C22 0.061(5) 0.038(4) 0.097(7) -0.004(4) 0.003(5) 0.009(4)
C23 0.077(6) 0.048(4) 0.090(7) 0.011(4) -0.034(5) -0.026(4)
C24 0.049(5) 0.071(5) 0.054(5) -0.013(4) -0.008(4) 0.000(4)
N3 0.048(4) 0.062(4) 0.043(4) -0.011(3) 0.011(3) -0.004(3)
O22 0.064(4) 0.082(4) 0.046(3) 0.003(3) 0.004(3) 0.016(3)
O23 0.055(4) 0.083(4) 0.068(4) -0.017(3) -0.021(3) -0.004(3)
O24 0.074(5) 0.131(6) 0.059(4) -0.005(4) 0.021(4) 0.005(4)
N4 0.042(4) 0.060(4) 0.047(4) 0.001(3) -0.004(3) 0.014(3)
O25 0.055(4) 0.048(3) 0.069(3) -0.007(3) 0.009(3) 0.003(3)
O26 0.046(4) 0.095(4) 0.092(4) -0.020(3) -0.002(3) -0.026(3)
O27 0.060(4) 0.058(3) 0.076(4) -0.018(3) 0.001(3) 0.012(3)
O28 0.068(4) 0.066(3) 0.060(3) 0.001(3) -0.015(3) 0.002(3)
O29 0.066(4) 0.052(3) 0.058(3) 0.001(3) 0.010(3) -0.013(3)
O30 0.085(4) 0.061(4) 0.094(5) 0.016(3) 0.026(4) 0.004(4)
O31 0.100(6) 0.093(5) 0.055(4) 0.019(3) 0.019(4) 0.030(4)

loop_
_atom_type_symbol
_atom_type_description
_atom_type_scat_dispersion_real
_atom_type_scat_dispersion_imag
_atom_type_scat_source
C C 0.0033 0.0016 'International Tables Vol C Tables 4.2.6.8 and 6.1.1.4'
H H 0.0000 0.0000 'International Tables Vol C Tables 4.2.6.8 and 6.1.1.4'
N N 0.0061 0.0033 'International Tables Vol C Tables 4.2.6.8 and 6.1.1.4'
O O 0.0106 0.0060 'International Tables Vol C Tables 4.2.6.8 and 6.1.1.4'
Gd Gd -0.1653 3.9035 'International Tables Vol C Tables 4.2.6.8 and 6.1.1.4'

loop_
_geom_angle_atom_site_label_1
_geom_angle_atom_site_label_2
_geom_angle_atom_site_label_3
_geom_angle
_geom_angle_site_symmetry_1
_geom_angle_site_symmetry_3
_geom_angle_publ_flag
O4 Gd1 O6 140.30(14) . . ?
O4 Gd1 O3 75.15(16) . . ?
O6 Gd1 O3 143.60(16) . . ?
O4 Gd1 O1 76.22(14) . . ?
O6 Gd1 O1 74.78(14) . . ?
O3 Gd1 O1 135.92(16) . . ?
O4 Gd1 O18 85.93(17) . . ?
O6 Gd1 O18 94.99(18) . . ?
O3 Gd1 O18 76.31(19) . . ?
O1 Gd1 O18 133.74(15) . . ?
O4 Gd1 O2 71.22(14) . . ?
O6 Gd1 O2 70.97(13) . . ?
O3 Gd1 O2 136.12(16) . . ?
O1 Gd1 O2 59.92(13) . . ?
O18 Gd1 O2 74.00(16) . . ?
O4 Gd1 O7 124.30(15) . . ?
O6 Gd1 O7 78.36(16) . . ?
O3 Gd1 O7 85.76(18) . . ?
O1 Gd1 O7 83.47(15) . . ?
O18 Gd1 O7 139.54(17) . . ?
O2 Gd1 O7 136.85(17) . . ?
O4 Gd1 O5 150.14(15) . . ?
O6 Gd1 O5 64.55(15) . . ?
O3 Gd1 O5 79.16(16) . . ?
O1 Gd1 O5 133.61(14) . . ?
O18 Gd1 O5 73.31(16) . . ?
O2 Gd1 O5 120.93(14) . . ?
O7 Gd1 O5 67.80(16) . . ?
O4 Gd1 O8 75.06(15) . . ?
O6 Gd1 O8 119.97(17) . . ?
O3 Gd1 O8 68.27(18) . . ?
O1 Gd1 O8 72.41(15) . . ?
O18 Gd1 O8 142.95(19) . . ?
O2 Gd1 O8 126.36(14) . . ?
O7 Gd1 O8 49.34(15) . . ?
O5 Gd1 O8 109.13(15) . . ?
O4 Gd1 Gd3 100.54(10) . . ?
O6 Gd1 Gd3 40.80(10) . . ?
O3 Gd1 Gd3 175.60(12) . . ?
O1 Gd1 Gd3 40.75(9) . . ?
O18 Gd1 Gd3 104.50(14) . . ?
O2 Gd1 Gd3 41.33(10) . . ?
O7 Gd1 Gd3 96.12(13) . . ?
O5 Gd1 Gd3 105.24(11) . . ?
O8 Gd1 Gd3 110.01(12) . . ?
O4 Gd1 Gd2 40.60(10) . . ?
O6 Gd1 Gd2 100.91(10) . . ?
O3 Gd1 Gd2 115.36(12) . . ?
O1 Gd1 Gd2 41.44(9) . . ?
O18 Gd1 Gd2 100.37(12) . . ?
O2 Gd1 Gd2 42.37(9) . . ?
O7 Gd1 Gd2 120.09(12) . . ?
O5 Gd1 Gd2 162.87(11) . . ?
O8 Gd1 Gd2 85.64(11) . . ?
Gd3 Gd1 Gd2 60.258(8) . . ?
O4 Gd2 O12 140.15(13) . . ?
O4 Gd2 O11 142.95(16) . . ?
O12 Gd2 O11 73.99(15) . . ?
O4 Gd2 O1 75.97(14) . . ?
O12 Gd2 O1 73.32(13) . . ?
O11 Gd2 O1 140.06(16) . . ?
O4 Gd2 O19 88.13(18) . . ?
O12 Gd2 O19 94.48(17) . . ?
O11 Gd2 O19 71.92(17) . . ?
O1 Gd2 O19 132.85(15) . . ?
O4 Gd2 O2 71.14(14) . . ?
O12 Gd2 O2 71.73(13) . . ?
O11 Gd2 O2 127.90(15) . . ?
O1 Gd2 O2 59.92(13) . . ?
O19 Gd2 O2 72.97(15) . . ?
O4 Gd2 O14 121.53(16) . . ?
O12 Gd2 O14 76.45(17) . . ?
O11 Gd2 O14 71.57(17) . . ?
O1 Gd2 O14 78.98(16) . . ?
O19 Gd2 O14 143.47(18) . . ?
O2 Gd2 O14 133.41(17) . . ?
O4 Gd2 O13 73.25(16) . . ?
O12 Gd2 O13 122.58(16) . . ?
O11 Gd2 O13 102.16(17) . . ?
O1 Gd2 O13 77.29(15) . . ?
O19 Gd2 O13 139.99(19) . . ?
O2 Gd2 O13 129.27(15) . . ?
O14 Gd2 O13 49.94(17) . . ?
O4 Gd2 O10 64.01(14) . . ?
O12 Gd2 O10 153.53(14) . . ?
O11 Gd2 O10 80.04(16) . . ?
O1 Gd2 O10 132.44(14) . . ?
O19 Gd2 O10 72.32(17) . . ?
O2 Gd2 O10 123.03(15) . . ?
O14 Gd2 O10 100.27(18) . . ?
O13 Gd2 O10 67.70(16) . . ?
O4 Gd2 Gd1 40.42(10) . . ?
O12 Gd2 Gd1 100.52(9) . . ?
O11 Gd2 Gd1 170.28(12) . . ?
O1 Gd2 Gd1 41.35(9) . . ?
O19 Gd2 Gd1 100.95(12) . . ?
O2 Gd2 Gd1 42.45(9) . . ?
O14 Gd2 Gd1 115.43(13) . . ?
O13 Gd2 Gd1 87.55(12) . . ?
O10 Gd2 Gd1 104.43(11) . . ?
N2 Gd2 Gd1 101.99(11) . . ?
O4 Gd2 Gd3 99.97(10) . . ?
O12 Gd2 Gd3 40.67(9) . . ?
O11 Gd2 Gd3 114.42(12) . . ?
O1 Gd2 Gd3 40.51(9) . . ?
O19 Gd2 Gd3 102.43(13) . . ?
O2 Gd2 Gd3 41.07(10) . . ?
O14 Gd2 Gd3 93.41(14) . . ?
O13 Gd2 Gd3 115.30(12) . . ?
O10 Gd2 Gd3 162.84(11) . . ?
N2 Gd2 Gd3 105.01(12) . . ?
Gd1 Gd2 Gd3 59.871(9) . . ?
O21 Gd3 O1 78.08(15) . . ?
O21 Gd3 O17 72.65(18) . . ?
O1 Gd3 O17 134.64(15) . . ?
O21 Gd3 O6 93.43(17) . . ?
O1 Gd3 O6 75.19(14) . . ?
O17 Gd3 O6 72.84(16) . . ?
O21 Gd3 O12 102.92(16) . . ?
O1 Gd3 O12 73.90(13) . . ?
O17 Gd3 O12 145.90(17) . . ?
O6 Gd3 O12 140.91(15) . . ?
O21 Gd3 O2 138.60(15) . . ?
O1 Gd3 O2 60.93(13) . . ?
O17 Gd3 O2 133.20(16) . . ?
O6 Gd3 O2 71.77(14) . . ?
O12 Gd3 O2 72.57(14) . . ?
O21 Gd3 O20 140.42(18) . . ?
O1 Gd3 O20 141.35(17) . . ?
O17 Gd3 O20 73.06(17) . . ?
O6 Gd3 O20 94.84(16) . . ?
O12 Gd3 O20 94.55(15) . . ?
O2 Gd3 O20 80.43(17) . . ?
O21 Gd3 O16 75.98(17) . . ?
O1 Gd3 O16 122.30(14) . . ?
O17 Gd3 O16 83.15(17) . . ?
O6 Gd3 O16 155.78(15) . . ?
O12 Gd3 O16 63.30(16) . . ?
O2 Gd3 O16 130.05(15) . . ?
O20 Gd3 O16 80.89(17) . . ?
O21 Gd3 Gd1 102.07(12) . . ?
O1 Gd3 Gd1 41.26(9) . . ?
O17 Gd3 Gd1 113.47(12) . . ?
O6 Gd3 Gd1 40.76(10) . . ?
O12 Gd3 Gd1 100.58(11) . . ?
O2 Gd3 Gd1 42.35(9) . . ?
O20 Gd3 Gd1 109.30(14) . . ?
O16 Gd3 Gd1 162.18(11) . . ?
O21 Gd3 Gd2 108.38(12) . . ?
O1 Gd3 Gd2 41.10(9) . . ?
O17 Gd3 Gd2 173.32(13) . . ?
O6 Gd3 Gd2 100.48(10) . . ?
O12 Gd3 Gd2 40.74(11) . . ?
O2 Gd3 Gd2 42.00(9) . . ?
O20 Gd3 Gd2 107.99(12) . . ?
O16 Gd3 Gd2 103.52(11) . . ?
Gd1 Gd3 Gd2 59.871(9) . . ?
Gd3 O1 Gd1 97.99(14) . . ?
Gd3 O1 Gd2 98.39(14) . . ?
Gd1 O1 Gd2 97.21(14) . . ?
Gd3 O1 H1 119.5 . . ?
Gd1 O1 H1 119.5 . . ?
Gd2 O1 H1 119.5 . . ?
Gd3 O2 Gd2 96.93(15) . . ?
Gd3 O2 Gd1 96.32(14) . . ?
Gd2 O2 Gd1 95.17(13) . . ?
Gd3 O2 H2 120.8 . . ?
Gd2 O2 H2 120.8 . . ?
Gd1 O2 H2 120.8 . . ?
C7 O3 Gd1 132.6(5) . . ?
C1 O4 Gd1 135.3(4) . . ?
C1 O4 Gd2 124.5(4) . . ?
Gd1 O4 Gd2 98.98(16) . . ?
C16 O5 C22 117.8(5) . . ?
C16 O5 Gd1 116.9(4) . . ?
C22 O5 Gd1 125.3(4) . . ?
C15 O6 Gd1 125.4(4) . . ?
C15 O6 Gd3 135.9(4) . . ?
Gd1 O6 Gd3 98.44(14) . . ?
N1 O7 Gd1 101.6(4) . . ?
N1 O8 Gd1 96.0(4) . . ?
C2 O10 C23 115.6(6) . . ?
C2 O10 Gd2 118.3(4) . . ?
C23 O10 Gd2 125.2(5) . . ?
C14 O11 Gd2 135.0(5) . . ?
C8 O12 Gd3 128.3(4) . . ?
C8 O12 Gd2 132.0(4) . . ?
Gd3 O12 Gd2 98.59(15) . . ?
N2 O13 Gd2 96.9(4) . . ?
N2 O14 Gd2 98.3(4) . . ?
C24 O16 C9 115.8(6) . . ?
C24 O16 Gd3 124.1(4) . . ?
C9 O16 Gd3 119.3(4) . . ?
C21 O17 Gd3 137.0(5) . . ?
Gd1 O18 H18A 104(4) . . ?
Gd1 O18 H18B 137(4) . . ?
H18A O18 H18B 99(5) . . ?
Gd2 O19 H19A 119(4) . . ?
Gd2 O19 H19B 110(3) . . ?
H19A O19 H19B 110(5) . . ?
Gd3 O20 H20A 139(3) . . ?
Gd3 O20 H20B 105(3) . . ?
H20A O20 H20B 111(4) . . ?
Gd3 O21 H21A 136(4) . . ?
Gd3 O21 H21B 118(4) . . ?
H21A O21 H21B 107(5) . . ?
O9 N1 O8 123.4(7) . . ?
O9 N1 O7 123.5(7) . . ?
O8 N1 O7 113.0(6) . . ?
O15 N2 O14 122.8(7) . . ?
O15 N2 O13 122.4(7) . . ?
O14 N2 O13 114.8(6) . . ?
O15 N2 Gd2 178.3(5) . . ?
O14 N2 Gd2 56.9(3) . . ?
O13 N2 Gd2 57.9(3) . . ?
O4 C1 C2 120.4(7) . . ?
O4 C1 C6 123.2(7) . . ?
C2 C1 C6 116.4(6) . . ?
C3 C2 O10 126.0(8) . . ?
C3 C2 C1 122.5(8) . . ?
O10 C2 C1 111.5(6) . . ?
C4 C3 C2 120.7(9) . . ?
C4 C3 H3 119.6 . . ?
C2 C3 H3 119.6 . . ?
C3 C4 C5 119.9(9) . . ?
C3 C4 H4 120.0 . . ?
C5 C4 H4 120.0 . . ?
C6 C5 C4 121.4(9) . . ?
C6 C5 H5 119.3 . . ?
C4 C5 H5 119.3 . . ?
C5 C6 C7 116.6(8) . . ?
C5 C6 C1 118.8(8) . . ?
C7 C6 C1 124.7(8) . . ?
O3 C7 C6 128.9(8) . . ?
O3 C7 H7 115.5 . . ?
C6 C7 H7 115.5 . . ?
O12 C8 C13 126.8(6) . . ?
O12 C8 C9 115.8(6) . . ?
C13 C8 C9 117.4(7) . . ?
C10 C9 O16 125.5(8) . . ?
C10 C9 C8 121.2(7) . . ?
O16 C9 C8 113.2(6) . . ?
C9 C10 C11 122.6(8) . . ?
C9 C10 H10 118.7 . . ?
C11 C10 H10 118.7 . . ?
C12 C11 C10 116.3(7) . . ?
C12 C11 H11 121.9 . . ?
C10 C11 H11 121.9 . . ?
C11 C12 C13 121.5(7) . . ?
C11 C12 H12 119.3 . . ?
C13 C12 H12 119.2 . . ?
C8 C13 C12 120.9(7) . . ?
C8 C13 C14 125.0(7) . . ?
C12 C13 C14 113.9(6) . . ?
O11 C14 C13 123.7(7) . . ?
O11 C14 H14 118.1 . . ?
C13 C14 H14 118.1 . . ?
O6 C15 C20 126.3(6) . . ?
O6 C15 C16 118.7(6) . . ?
C20 C15 C16 115.0(6) . . ?
C17 C16 O5 124.0(7) . . ?
C17 C16 C15 122.7(8) . . ?
O5 C16 C15 113.3(5) . . ?
C16 C17 C18 118.8(7) . . ?
C16 C17 H17 120.6 . . ?
C18 C17 H17 120.6 . . ?
C19 C18 C17 119.5(6) . . ?
C19 C18 H18 120.2 . . ?
C17 C18 H18 120.2 . . ?
C18 C19 C20 122.6(9) . . ?
C18 C19 H19 118.7 . . ?
C20 C19 H19 118.7 . . ?
C19 C20 C15 121.4(8) . . ?
C19 C20 C21 117.8(8) . . ?
C15 C20 C21 120.7(5) . . ?
O17 C21 C20 127.1(7) . . ?
O17 C21 H21 116.4 . . ?
C20 C21 H21 116.4 . . ?
O5 C22 H22A 109.5 . . ?
O5 C22 H22B 109.5 . . ?
H22A C22 H22B 109.5 . . ?
O5 C22 H22C 109.5 . . ?
H22A C22 H22C 109.5 . . ?
H22B C22 H22C 109.5 . . ?
O10 C23 H23A 109.5 . . ?
O10 C23 H23B 109.5 . . ?
H23A C23 H23B 109.5 . . ?
O10 C23 H23C 109.5 . . ?
H23A C23 H23C 109.5 . . ?
H23B C23 H23C 109.5 . . ?
O16 C24 H24A 109.5 . . ?
O16 C24 H24B 109.5 . . ?
H24A C24 H24B 109.5 . . ?
O16 C24 H24C 109.5 . . ?
H24A C24 H24C 109.5 . . ?
H24B C24 H24C 109.5 . . ?
O24 N3 O23 121.1(7) . . ?
O24 N3 O22 118.6(7) . . ?
O23 N3 O22 120.2(6) . . ?
O26 N4 O25 123.6(6) . . ?
O26 N4 O27 119.5(7) . . ?
O25 N4 O27 116.8(7) . . ?
H28A O28 H28B 110(5) . . ?
H29A O29 H29B 108(5) . . ?
H30A O30 H30B 117(5) . . ?
H31A O31 H31B 105(6) . . ?

loop_
_geom_bond_atom_site_label_1
_geom_bond_atom_site_label_2
_geom_bond_distance
_geom_bond_site_symmetry_2
_geom_bond_publ_flag
Gd1 O4 2.336(4) . ?
Gd1 O6 2.349(4) . ?
Gd1 O3 2.364(5) . ?
Gd1 O1 2.370(4) . ?
Gd1 O18 2.396(5) . ?
Gd1 O2 2.412(4) . ?
Gd1 O7 2.480(5) . ?
Gd1 O5 2.556(4) . ?
Gd1 O8 2.602(5) . ?
Gd1 Gd3 3.5591(5) . ?
Gd1 Gd2 3.5591(4) . ?
Gd2 O4 2.345(4) . ?
Gd2 O12 2.358(4) . ?
Gd2 O11 2.362(4) . ?
Gd2 O1 2.374(4) . ?
Gd2 O19 2.390(5) . ?
Gd2 O2 2.408(4) . ?
Gd2 O14 2.510(5) . ?
Gd2 O13 2.530(5) . ?
Gd2 O10 2.552(4) . ?
Gd2 Gd3 3.5730(4) . ?
Gd3 O21 2.318(4) . ?
Gd3 O1 2.346(4) . ?
Gd3 O17 2.348(5) . ?
Gd3 O6 2.351(4) . ?
Gd3 O12 2.355(4) . ?
Gd3 O2 2.365(4) . ?
Gd3 O20 2.368(4) . ?
Gd3 O16 2.542(6) . ?
O1 H1 0.9800 . ?
O2 H2 0.9800 . ?
O3 C7 1.244(9) . ?
O4 C1 1.308(7) . ?
O5 C16 1.410(9) . ?
O5 C22 1.422(8) . ?
O6 C15 1.309(7) . ?
O7 N1 1.280(7) . ?
O8 N1 1.267(8) . ?
O9 N1 1.189(7) . ?
O10 C2 1.399(9) . ?
O10 C23 1.428(8) . ?
O11 C14 1.266(8) . ?
O12 C8 1.326(8) . ?
O13 N2 1.271(8) . ?
O14 N2 1.255(8) . ?
O15 N2 1.197(7) . ?
O16 C24 1.405(9) . ?
O16 C9 1.408(8) . ?
O17 C21 1.243(8) . ?
O18 H18A 0.99(4) . ?
O18 H18B 1.00(5) . ?
O19 H19A 0.98(5) . ?
O19 H19B 1.00(5) . ?
O20 H20A 0.99(5) . ?
O20 H20B 0.98(5) . ?
O21 H21A 0.95(5) . ?
O21 H21B 0.97(5) . ?
C1 C2 1.419(10) . ?
C1 C6 1.427(10) . ?
C2 C3 1.354(10) . ?
C3 C4 1.340(13) . ?
C3 H3 0.9300 . ?
C4 C5 1.391(13) . ?
C4 H4 0.9300 . ?
C5 C6 1.387(11) . ?
C5 H5 0.9300 . ?
C6 C7 1.392(11) . ?
C7 H7 0.9300 . ?
C8 C13 1.349(9) . ?
C8 C9 1.440(10) . ?
C9 C10 1.332(10) . ?
C10 C11 1.400(11) . ?
C10 H10 0.9300 . ?
C11 C12 1.393(12) . ?
C11 H11 0.9300 . ?
C12 C13 1.409(10) . ?
C12 H12 0.9300 . ?
C13 C14 1.454(10) . ?
C14 H14 0.9300 . ?
C15 C20 1.400(10) . ?
C15 C16 1.433(10) . ?
C16 C17 1.360(9) . ?
C17 C18 1.409(11) . ?
C17 H17 0.9300 . ?
C18 C19 1.328(12) . ?
C18 H18 0.9300 . ?
C19 C20 1.367(8) . ?
C19 H19 0.9300 . ?
C20 C21 1.448(11) . ?
C21 H21 0.9300 . ?
C22 H22A 0.9600 . ?
C22 H22B 0.9600 . ?
C22 H22C 0.9600 . ?
C23 H23A 0.9600 . ?
C23 H23B 0.9600 . ?
C23 H23C 0.9600 . ?
C24 H24A 0.9600 . ?
C24 H24B 0.9600 . ?
C24 H24C 0.9600 . ?
N3 O24 1.221(7) . ?
N3 O23 1.222(8) . ?
N3 O22 1.256(8) . ?
N4 O26 1.201(8) . ?
N4 O25 1.256(8) . ?
N4 O27 1.274(7) . ?
O28 H28A 1.00(6) . ?
O28 H28B 0.98(5) . ?
O29 H29A 0.96(5) . ?
O29 H29B 0.96(5) . ?
O30 H30A 0.96(5) . ?
O30 H30B 0.97(5) . ?
O31 H31A 0.96(6) . ?
O31 H31B 0.99(7) . ?

loop_
_geom_hbond_atom_site_label_D
_geom_hbond_atom_site_label_H
_geom_hbond_atom_site_label_A
_geom_hbond_distance_DH
_geom_hbond_distance_HA
_geom_hbond_distance_DA
_geom_hbond_angle_DHA
_geom_hbond_site_symmetry_A
O1 H1 O22 0.98 1.89 2.871(6) 178.7 .
O2 H2 O31 0.98 2.37 3.160(8) 137.0 .
O2 H2 O30 0.98 2.58 3.458(8) 149.7 .
O18 H18A O31 0.99(4) 1.83(6) 2.713(8) 147(5) .
O18 H18B O27 1.00(5) 1.74(4) 2.717(7) 164(6) 1_455
O19 H19A O25 0.98(5) 1.91(4) 2.754(7) 142(5) 3_646
O19 H19B O31 1.00(5) 1.82(5) 2.812(8) 172(5) .
O20 H20A O30 0.99(5) 1.82(5) 2.723(8) 151(5) .
O20 H20B O28 0.98(5) 1.77(4) 2.691(8) 156(5) .
O21 H21A O29 0.95(5) 1.80(5) 2.716(7) 159(5) .
O21 H21B O23 0.97(5) 1.90(5) 2.758(7) 146(5) .
O21 H21B O22 0.97(5) 2.38(5) 3.282(7) 155(5) .
O28 H28A O25 1.00(6) 2.00(6) 2.958(8) 161(5) .
O28 H28B O23 0.98(5) 2.37(6) 3.269(8) 151(5) 2_665
O28 H28B O24 0.98(5) 2.43(6) 3.216(9) 136(5) 2_665
O29 H29A O7 0.96(5) 1.93(5) 2.838(7) 156(6) 4_566
O29 H29B O27 0.96(5) 2.05(5) 2.974(8) 162(5) .
O30 H30A O8 0.96(5) 1.92(6) 2.804(7) 151(6) 2_565
O30 H30B O13 0.97(5) 2.28(7) 2.889(8) 120(6) 2_565
O31 H31A O30 0.96(6) 2.11(7) 2.956(10) 145(6) .
O31 H31B O24 0.99(7) 2.34(7) 2.800(10) 108(5) 2_565
O31 H31B O22 0.99(7) 2.66(8) 3.037(8) 103(5) 2_565
